data_4336383
loop_
_publ_author_name
'Daniel L. Reger'
'Andrea E. Pascui'
'Perry J. Pellechia'
'Mark D. Smith'

_publ_contact_author_address
;
Department of Chemistry and Biochemistry
University of South Carolina
Columbia, South Carolina 29208
USA
;
_publ_contact_author_email reger@mailbox.sc.edu
_publ_contact_author_fax '1 803 777 9521'
_publ_contact_author_name 'Professor Daniel L. Reger'
_publ_contact_author_phone '1 803 777 2587'
_publ_section_title
;
 Zinc(II) and Cadmium(II) Monohydroxide Bridged, Dinuclear Metallacycles:
 A Unique Case of Concerted Double Berry Pseudorotation
;
_journal_name_full 'Inorganic Chemistry'
_journal_page_first 11638
_journal_page_last 11649
_journal_paper_doi 10.1021/ic402073d
_journal_volume 52
_journal_year 2013
_chemical_formula_moiety 'C56 H69 N16 O Zn2, 3(Cl O4)'
_chemical_formula_sum 'C56 H69 Cl3 N16 O13 Zn2'
_chemical_formula_weight 1411.36
_chemical_name_systematic
; 
 ? 
;
_space_group_IT_number 2
_symmetry_cell_setting triclinic
_symmetry_space_group_name_Hall '-P 1'
_symmetry_space_group_name_H-M 'P -1'
_atom_sites_solution_hydrogens geom
_atom_sites_solution_primary direct
_atom_sites_solution_secondary difmap
_audit_creation_method SHELXL-97
_cell_angle_alpha 116.5780(10)
_cell_angle_beta 99.1070(10)
_cell_angle_gamma 105.748(2)
_cell_formula_units_Z 1
_cell_length_a 11.3390(7)
_cell_length_b 12.8304(8)
_cell_length_c 13.3422(8)
_cell_measurement_reflns_used 2101
_cell_measurement_temperature 295(2)
_cell_measurement_theta_max 19.178
_cell_measurement_theta_min 2.199
_cell_volume 1580.12(17)
_computing_cell_refinement 'SAINT-Plus Version 6.45 (Bruker, 2001)'
_computing_data_collection 'SMART Version 5.625 (Bruker, 2001)'
_computing_data_reduction 'SAINT-Plus Version 6.45 (Bruker, 2001)'
_computing_molecular_graphics various
_computing_publication_material 'SHELXTL Version 6.14 (Bruker, 2000)'
_computing_structure_refinement 'SHELXL-97 (Sheldrick, 1997)'
_computing_structure_solution 'SHELXS-97 (Sheldrick, 1990)'
_diffrn_ambient_temperature 295(2)
_diffrn_measured_fraction_theta_full 0.999
_diffrn_measured_fraction_theta_max 0.999
_diffrn_measurement_device_type 'Bruker SMART APEX CCD diffractometer'
_diffrn_measurement_method 'omega scans'
_diffrn_radiation_monochromator graphite
_diffrn_radiation_source 'fine-focus sealed tube'
_diffrn_radiation_type MoK\a
_diffrn_radiation_wavelength 0.71073
_diffrn_reflns_av_R_equivalents 0.0848
_diffrn_reflns_av_sigmaI/netI 0.1148
_diffrn_reflns_limit_h_max 13
_diffrn_reflns_limit_h_min -13
_diffrn_reflns_limit_k_max 14
_diffrn_reflns_limit_k_min -14
_diffrn_reflns_limit_l_max 15
_diffrn_reflns_limit_l_min -15
_diffrn_reflns_number 17645
_diffrn_reflns_theta_full 24.25
_diffrn_reflns_theta_max 24.25
_diffrn_reflns_theta_min 1.80
_exptl_absorpt_coefficient_mu 0.961
_exptl_absorpt_correction_type none
_exptl_crystal_colour colorless
_exptl_crystal_density_diffrn 1.483
_exptl_crystal_description plate
_exptl_crystal_F_000 732
_exptl_crystal_size_max 0.10
_exptl_crystal_size_mid 0.08
_exptl_crystal_size_min 0.03
_refine_diff_density_max 0.347
_refine_diff_density_min -0.409
_refine_diff_density_rms 0.060
_refine_ls_extinction_method none
_refine_ls_goodness_of_fit_ref 0.849
_refine_ls_hydrogen_treatment constr
_refine_ls_matrix_type full
_refine_ls_number_parameters 443
_refine_ls_number_reflns 5098
_refine_ls_number_restraints 50
_refine_ls_restrained_S_all 0.886
_refine_ls_R_factor_all 0.0984
_refine_ls_R_factor_gt 0.0503
_refine_ls_shift/su_max 0.001
_refine_ls_shift/su_mean 0.000
_refine_ls_structure_factor_coef Fsqd
_refine_ls_weighting_details 'calc w=1/[\s^2^(Fo^2^)+(0.0359P)^2^+0.0000P] where P=(Fo^2^+2Fc^2^)/3'
_refine_ls_weighting_scheme calc
_refine_ls_wR_factor_gt 0.0935
_refine_ls_wR_factor_ref 0.1069
_reflns_number_gt 2843
_reflns_number_total 5098
_reflns_threshold_expression >2sigma(I)
_cod_data_source_file ic402073d_si_002_4.cif
_cod_data_source_block 2
_cod_database_code 4336383

loop_
_symmetry_equiv_pos_as_xyz
'x, y, z'
'-x, -y, -z'

loop_
_atom_site_label
_atom_site_type_symbol
_atom_site_fract_x
_atom_site_fract_y
_atom_site_fract_z
_atom_site_U_iso_or_equiv
_atom_site_adp_type
_atom_site_occupancy
_atom_site_symmetry_multiplicity
_atom_site_calc_flag
_atom_site_refinement_flags
_atom_site_disorder_assembly
_atom_site_disorder_group
Zn1 Zn 0.62612(6) 0.67540(5) 0.54988(5) 0.0422(2) Uani 1 1 d . . .
O1 O 0.5000 0.5000 0.5000 0.0543(14) Uani 1 2 d S . .
C1 C 0.6415(5) 0.6133(4) 0.2842(4) 0.0455(13) Uani 1 1 d . . .
H1 H 0.6492 0.6108 0.2111 0.055 Uiso 1 1 calc R . .
C2 C 0.3246(5) 0.1860(4) 0.1622(4) 0.0445(13) Uani 1 1 d . . .
H2 H 0.2973 0.1374 0.0755 0.053 Uiso 1 1 calc R . .
C3 C 0.6160(5) 0.4821(4) 0.2617(4) 0.0391(12) Uani 1 1 d . . .
C4 C 0.7154(5) 0.4400(5) 0.2685(4) 0.0482(14) Uani 1 1 d . . .
H4 H 0.8001 0.4944 0.2892 0.058 Uiso 1 1 calc R . .
C5 C 0.6910(5) 0.3184(5) 0.2449(4) 0.0508(14) Uani 1 1 d . . .
H5 H 0.7586 0.2912 0.2497 0.061 Uiso 1 1 calc R . .
C6 C 0.5644(5) 0.2372(5) 0.2139(4) 0.0469(13) Uani 1 1 d . . .
H6 H 0.5470 0.1556 0.1990 0.056 Uiso 1 1 calc R . .
C7 C 0.4652(5) 0.2779(5) 0.2055(4) 0.0398(13) Uani 1 1 d . . .
C8 C 0.4908(5) 0.3992(4) 0.2282(4) 0.0410(13) Uani 1 1 d . . .
H8 H 0.4228 0.4254 0.2209 0.049 Uiso 1 1 calc R . .
C11 C 0.8754(6) 0.7680(5) 0.3655(6) 0.0610(16) Uani 1 1 d . . .
C12 C 0.9642(6) 0.8397(5) 0.4753(5) 0.0633(17) Uani 1 1 d . . .
H12 H 1.0493 0.8929 0.4957 0.076 Uiso 1 1 calc R . .
C13 C 0.9050(5) 0.8193(5) 0.5517(5) 0.0523(14) Uani 1 1 d . . .
C14 C 0.8824(6) 0.7507(6) 0.2485(5) 0.082(2) Uani 1 1 d . . .
H14A H 0.8576 0.6625 0.1925 0.124 Uiso 1 1 calc R . .
H14B H 0.9694 0.7967 0.2573 0.124 Uiso 1 1 calc R . .
H14C H 0.8248 0.7816 0.2205 0.124 Uiso 1 1 calc R . .
C15 C 0.9646(5) 0.8853(5) 0.6824(5) 0.0675(17) Uani 1 1 d . . .
H15A H 0.8991 0.8958 0.7192 0.101 Uiso 1 1 calc R . .
H15B H 1.0299 0.9667 0.7105 0.101 Uiso 1 1 calc R . .
H15C H 1.0034 0.8361 0.7018 0.101 Uiso 1 1 calc R . .
C21 C 0.4411(6) 0.6521(5) 0.2306(5) 0.0559(15) Uani 1 1 d . . .
C22 C 0.3560(6) 0.6832(5) 0.2879(5) 0.0614(16) Uani 1 1 d . . .
H22 H 0.2812 0.6910 0.2579 0.074 Uiso 1 1 calc R . .
C23 C 0.4013(6) 0.7010(4) 0.3993(5) 0.0472(14) Uani 1 1 d . . .
C24 C 0.4381(6) 0.6178(6) 0.1068(5) 0.090(2) Uani 1 1 d . . .
H24A H 0.5186 0.6696 0.1090 0.136 Uiso 1 1 calc R . .
H24B H 0.3682 0.6314 0.0705 0.136 Uiso 1 1 calc R . .
H24C H 0.4255 0.5304 0.0616 0.136 Uiso 1 1 calc R . .
C25 C 0.3504(5) 0.7487(5) 0.5004(5) 0.0685(17) Uani 1 1 d . . .
H25A H 0.3577 0.7051 0.5422 0.103 Uiso 1 1 calc R . .
H25B H 0.2610 0.7341 0.4707 0.103 Uiso 1 1 calc R . .
H25C H 0.3996 0.8377 0.5533 0.103 Uiso 1 1 calc R . .
C31 C 0.2612(5) -0.0322(5) 0.1310(5) 0.0547(15) Uani 1 1 d . . .
C32 C 0.2578(5) -0.0746(5) 0.2072(5) 0.0562(15) Uani 1 1 d . . .
H32 H 0.2275 -0.1590 0.1862 0.067 Uiso 1 1 calc R . .
C33 C 0.3065(5) 0.0278(5) 0.3209(5) 0.0508(14) Uani 1 1 d . . .
C34 C 0.2298(6) -0.1011(5) -0.0006(5) 0.089(2) Uani 1 1 d . . .
H34A H 0.2012 -0.1903 -0.0309 0.134 Uiso 1 1 calc R . .
H34B H 0.3057 -0.0736 -0.0201 0.134 Uiso 1 1 calc R . .
H34C H 0.1624 -0.0837 -0.0352 0.134 Uiso 1 1 calc R . .
C35 C 0.3195(6) 0.0227(5) 0.4321(5) 0.0711(18) Uani 1 1 d . . .
H35A H 0.4095 0.0519 0.4743 0.107 Uiso 1 1 calc R . .
H35B H 0.2755 -0.0627 0.4120 0.107 Uiso 1 1 calc R . .
H35C H 0.2817 0.0758 0.4810 0.107 Uiso 1 1 calc R . .
C41 C 0.1457(5) 0.2586(6) 0.1213(5) 0.0583(16) Uani 1 1 d . . .
C42 C 0.0978(5) 0.3386(5) 0.1932(5) 0.0629(16) Uani 1 1 d . . .
H42 H 0.0337 0.3631 0.1698 0.075 Uiso 1 1 calc R . .
C43 C 0.1638(5) 0.3764(5) 0.3084(5) 0.0495(14) Uani 1 1 d . . .
C44 C 0.1117(6) 0.1880(7) -0.0107(5) 0.099(2) Uani 1 1 d . . .
H44A H 0.1874 0.2124 -0.0317 0.149 Uiso 1 1 calc R . .
H44B H 0.0459 0.2076 -0.0446 0.149 Uiso 1 1 calc R . .
H44C H 0.0801 0.0988 -0.0404 0.149 Uiso 1 1 calc R . .
C45 C 0.1390(6) 0.4546(5) 0.4194(5) 0.0742(18) Uani 1 1 d . . .
H45A H 0.0718 0.4011 0.4309 0.111 Uiso 1 1 calc R . .
H45B H 0.1123 0.5169 0.4129 0.111 Uiso 1 1 calc R . .
H45C H 0.2168 0.4961 0.4857 0.111 Uiso 1 1 calc R . .
N11 N 0.7821(4) 0.7340(4) 0.4916(4) 0.0470(11) Uani 1 1 d . . .
N12 N 0.7639(4) 0.7057(4) 0.3770(4) 0.0471(11) Uani 1 1 d . . .
N21 N 0.5100(4) 0.6789(3) 0.4106(3) 0.0439(11) Uani 1 1 d . . .
N22 N 0.5362(4) 0.6526(3) 0.3072(4) 0.0450(11) Uani 1 1 d . . .
N31 N 0.3404(4) 0.1357(4) 0.3190(4) 0.0467(11) Uani 1 1 d . . .
N32 N 0.3114(4) 0.0962(4) 0.2009(3) 0.0452(11) Uani 1 1 d . . .
N41 N 0.2510(4) 0.3250(4) 0.3104(3) 0.0409(10) Uani 1 1 d . . .
N42 N 0.2379(4) 0.2509(4) 0.1939(3) 0.0418(10) Uani 1 1 d . . .
Cl1A Cl -0.012(2) 0.509(2) 0.0262(19) 0.100(4) Uani 0.25 1 d PD A -1
O11A O -0.1312(15) 0.506(2) -0.0187(17) 0.105(4) Uiso 0.25 1 d PD A -1
O12A O 0.0865(18) 0.599(2) 0.027(2) 0.105(4) Uiso 0.25 1 d PD A -1
O13A O -0.007(3) 0.3921(18) -0.0213(18) 0.105(4) Uiso 0.25 1 d PD A -1
O14A O 0.007(2) 0.5471(18) 0.1466(13) 0.105(4) Uiso 0.25 1 d PD A -1
Cl1B Cl -0.002(2) 0.487(2) 0.007(2) 0.100(4) Uani 0.25 1 d PD B -2
O11B O 0.052(2) 0.6147(16) 0.071(2) 0.113(4) Uiso 0.25 1 d PD B -2
O12B O -0.0819(19) 0.445(2) 0.062(2) 0.113(4) Uiso 0.25 1 d PD B -2
O13B O -0.065(2) 0.427(2) -0.1115(18) 0.113(4) Uiso 0.25 1 d PD B -2
O14B O 0.098(2) 0.443(2) 0.0173(18) 0.113(4) Uiso 0.25 1 d PD B -2
Cl2A Cl 0.6638(13) 0.9666(12) 0.2250(11) 0.0690(11) Uani 0.48 1 d PD C 3
O21A O 0.5338(9) 0.9498(10) 0.2050(10) 0.090(4) Uiso 0.48 1 d PD C 3
O22A O 0.7110(9) 0.9380(8) 0.3093(8) 0.082(3) Uiso 0.48 1 d PD C 3
O23A O 0.7408(11) 1.0950(8) 0.2777(9) 0.080(3) Uiso 0.48 1 d PD C 3
O24A O 0.6919(10) 0.8906(9) 0.1247(8) 0.087(3) Uiso 0.48 1 d PD C 3
Cl2B Cl 0.6566(19) 0.9585(18) 0.2133(16) 0.0690(11) Uani 0.31 1 d PD D 4
O21B O 0.730(2) 1.0780(14) 0.2425(18) 0.101(3) Uiso 0.31 1 d PD D 4
O22B O 0.5542(16) 0.9540(16) 0.2581(15) 0.101(3) Uiso 0.31 1 d PD D 4
O23B O 0.6126(17) 0.8889(14) 0.0878(11) 0.101(3) Uiso 0.31 1 d PD D 4
O24B O 0.7190(14) 0.8906(14) 0.2408(15) 0.101(3) Uiso 0.31 1 d PD D 4
Cl2C Cl 0.6281(15) 0.9213(12) 0.1774(12) 0.0690(11) Uani 0.21 1 d PD E 5
O21C O 0.7172(17) 1.0188(17) 0.1764(19) 0.095(4) Uiso 0.21 1 d PD E 5
O22C O 0.5119(15) 0.9243(18) 0.127(2) 0.095(4) Uiso 0.21 1 d PD E 5
O23C O 0.635(2) 0.8135(16) 0.0925(16) 0.095(4) Uiso 0.21 1 d PD E 5
O24C O 0.627(3) 0.9164(19) 0.2750(14) 0.095(4) Uiso 0.21 1 d PD E 5

loop_
_atom_site_aniso_label
_atom_site_aniso_U_11
_atom_site_aniso_U_22
_atom_site_aniso_U_33
_atom_site_aniso_U_23
_atom_site_aniso_U_13
_atom_site_aniso_U_12
Zn1 0.0432(4) 0.0403(3) 0.0370(3) 0.0197(3) 0.0102(3) 0.0098(3)
O1 0.059(4) 0.037(3) 0.044(3) 0.015(2) 0.014(3) 0.000(2)
C1 0.057(4) 0.046(3) 0.036(3) 0.023(3) 0.019(3) 0.018(3)
C2 0.047(4) 0.046(3) 0.027(3) 0.014(3) 0.010(3) 0.009(3)
C3 0.046(4) 0.044(3) 0.030(3) 0.020(2) 0.015(3) 0.018(3)
C4 0.045(4) 0.043(3) 0.046(3) 0.016(3) 0.020(3) 0.011(3)
C5 0.045(4) 0.047(3) 0.052(3) 0.016(3) 0.017(3) 0.021(3)
C6 0.048(4) 0.041(3) 0.046(3) 0.019(3) 0.016(3) 0.014(3)
C7 0.044(4) 0.043(3) 0.029(3) 0.015(2) 0.017(3) 0.017(3)
C8 0.047(4) 0.044(3) 0.035(3) 0.020(3) 0.016(3) 0.020(3)
C11 0.077(5) 0.054(4) 0.076(5) 0.045(4) 0.044(4) 0.027(3)
C12 0.049(4) 0.057(4) 0.076(5) 0.036(4) 0.024(4) 0.005(3)
C13 0.043(4) 0.050(3) 0.054(4) 0.026(3) 0.014(3) 0.006(3)
C14 0.095(5) 0.100(5) 0.085(5) 0.064(4) 0.060(4) 0.036(4)
C15 0.042(4) 0.066(4) 0.069(4) 0.028(3) 0.007(3) 0.004(3)
C21 0.073(5) 0.055(4) 0.041(3) 0.025(3) 0.009(3) 0.030(3)
C22 0.067(5) 0.061(4) 0.059(4) 0.030(3) 0.009(4) 0.036(3)
C23 0.050(4) 0.044(3) 0.046(4) 0.023(3) 0.011(3) 0.019(3)
C24 0.122(6) 0.119(6) 0.046(4) 0.048(4) 0.017(4) 0.064(5)
C25 0.059(4) 0.082(4) 0.068(4) 0.039(4) 0.024(3) 0.030(4)
C31 0.050(4) 0.045(3) 0.050(4) 0.012(3) 0.017(3) 0.013(3)
C32 0.050(4) 0.035(3) 0.068(4) 0.019(3) 0.019(3) 0.010(3)
C33 0.048(4) 0.042(3) 0.055(4) 0.022(3) 0.013(3) 0.013(3)
C34 0.099(5) 0.060(4) 0.053(4) -0.001(3) 0.026(4) 0.005(4)
C35 0.092(5) 0.053(4) 0.072(4) 0.041(3) 0.016(4) 0.021(3)
C41 0.047(4) 0.082(4) 0.043(4) 0.032(3) 0.010(3) 0.024(3)
C42 0.054(4) 0.080(4) 0.054(4) 0.035(4) 0.007(3) 0.031(4)
C43 0.047(4) 0.046(3) 0.049(4) 0.021(3) 0.011(3) 0.017(3)
C44 0.083(5) 0.171(7) 0.048(4) 0.053(5) 0.016(4) 0.065(5)
C45 0.077(5) 0.068(4) 0.070(4) 0.026(4) 0.019(4) 0.037(4)
N11 0.047(3) 0.046(3) 0.043(3) 0.024(2) 0.015(2) 0.010(2)
N12 0.056(3) 0.041(3) 0.044(3) 0.025(2) 0.022(2) 0.011(2)
N21 0.055(3) 0.042(2) 0.037(3) 0.022(2) 0.017(2) 0.016(2)
N22 0.058(3) 0.044(3) 0.039(3) 0.025(2) 0.016(2) 0.021(2)
N31 0.051(3) 0.042(3) 0.044(3) 0.022(2) 0.016(2) 0.014(2)
N32 0.043(3) 0.039(3) 0.036(3) 0.012(2) 0.010(2) 0.007(2)
N41 0.039(3) 0.041(2) 0.033(2) 0.014(2) 0.008(2) 0.013(2)
N42 0.036(3) 0.050(3) 0.032(3) 0.019(2) 0.006(2) 0.014(2)
Cl1A 0.137(5) 0.045(6) 0.080(8) 0.013(5) -0.008(5) 0.038(4)
Cl1B 0.137(5) 0.045(6) 0.080(8) 0.013(5) -0.008(5) 0.038(4)
Cl2A 0.061(3) 0.072(3) 0.094(3) 0.049(2) 0.040(2) 0.034(2)
Cl2B 0.061(3) 0.072(3) 0.094(3) 0.049(2) 0.040(2) 0.034(2)
Cl2C 0.061(3) 0.072(3) 0.094(3) 0.049(2) 0.040(2) 0.034(2)

loop_
_atom_type_symbol
_atom_type_description
_atom_type_scat_dispersion_real
_atom_type_scat_dispersion_imag
_atom_type_scat_source
C C 0.0033 0.0016 'International Tables Vol C Tables 4.2.6.8 and 6.1.1.4'
H H 0.0000 0.0000 'International Tables Vol C Tables 4.2.6.8 and 6.1.1.4'
N N 0.0061 0.0033 'International Tables Vol C Tables 4.2.6.8 and 6.1.1.4'
O O 0.0106 0.0060 'International Tables Vol C Tables 4.2.6.8 and 6.1.1.4'
Cl Cl 0.1484 0.1585 'International Tables Vol C Tables 4.2.6.8 and 6.1.1.4'
Zn Zn 0.2839 1.4301 'International Tables Vol C Tables 4.2.6.8 and 6.1.1.4'

loop_
_geom_angle_atom_site_label_1
_geom_angle_atom_site_label_2
_geom_angle_atom_site_label_3
_geom_angle
_geom_angle_site_symmetry_1
_geom_angle_site_symmetry_3
O1 Zn1 N21 92.45(10) . .
O1 Zn1 N11 131.51(11) . .
N21 Zn1 N11 84.99(16) . .
O1 Zn1 N31 134.71(11) . 2_666
N21 Zn1 N31 94.08(15) . 2_666
N11 Zn1 N31 93.72(15) . 2_666
O1 Zn1 N41 89.08(10) . 2_666
N21 Zn1 N41 178.05(17) . 2_666
N11 Zn1 N41 93.10(16) . 2_666
N31 Zn1 N41 85.68(15) 2_666 2_666
Zn1 O1 Zn1 180.0 . 2_666
N22 C1 N12 111.2(4) . .
N22 C1 C3 113.0(4) . .
N12 C1 C3 112.3(4) . .
N22 C1 H1 106.6 . .
N12 C1 H1 106.6 . .
C3 C1 H1 106.6 . .
N32 C2 N42 111.1(4) . .
N32 C2 C7 112.5(4) . .
N42 C2 C7 112.3(4) . .
N32 C2 H2 106.8 . .
N42 C2 H2 106.8 . .
C7 C2 H2 106.8 . .
C8 C3 C4 118.6(5) . .
C8 C3 C1 120.0(5) . .
C4 C3 C1 121.3(5) . .
C5 C4 C3 121.1(5) . .
C5 C4 H4 119.5 . .
C3 C4 H4 119.5 . .
C4 C5 C6 119.4(5) . .
C4 C5 H5 120.3 . .
C6 C5 H5 120.3 . .
C7 C6 C5 119.8(5) . .
C7 C6 H6 120.1 . .
C5 C6 H6 120.1 . .
C6 C7 C8 120.2(5) . .
C6 C7 C2 120.1(4) . .
C8 C7 C2 119.6(5) . .
C3 C8 C7 120.9(5) . .
C3 C8 H8 119.6 . .
C7 C8 H8 119.6 . .
C12 C11 N12 106.3(5) . .
C12 C11 C14 132.0(6) . .
N12 C11 C14 121.7(6) . .
C11 C12 C13 107.4(5) . .
C11 C12 H12 126.3 . .
C13 C12 H12 126.3 . .
N11 C13 C12 110.4(5) . .
N11 C13 C15 123.9(5) . .
C12 C13 C15 125.6(5) . .
C11 C14 H14A 109.5 . .
C11 C14 H14B 109.5 . .
H14A C14 H14B 109.5 . .
C11 C14 H14C 109.5 . .
H14A C14 H14C 109.5 . .
H14B C14 H14C 109.5 . .
C13 C15 H15A 109.5 . .
C13 C15 H15B 109.5 . .
H15A C15 H15B 109.5 . .
C13 C15 H15C 109.5 . .
H15A C15 H15C 109.5 . .
H15B C15 H15C 109.5 . .
C22 C21 N22 106.7(5) . .
C22 C21 C24 130.5(6) . .
N22 C21 C24 122.8(6) . .
C21 C22 C23 107.3(5) . .
C21 C22 H22 126.4 . .
C23 C22 H22 126.4 . .
N21 C23 C22 109.8(5) . .
N21 C23 C25 121.7(5) . .
C22 C23 C25 128.3(6) . .
C21 C24 H24A 109.5 . .
C21 C24 H24B 109.5 . .
H24A C24 H24B 109.5 . .
C21 C24 H24C 109.5 . .
H24A C24 H24C 109.5 . .
H24B C24 H24C 109.5 . .
C23 C25 H25A 109.5 . .
C23 C25 H25B 109.5 . .
H25A C25 H25B 109.5 . .
C23 C25 H25C 109.5 . .
H25A C25 H25C 109.5 . .
H25B C25 H25C 109.5 . .
C32 C31 N32 105.0(5) . .
C32 C31 C34 131.2(5) . .
N32 C31 C34 123.7(5) . .
C31 C32 C33 108.6(5) . .
C31 C32 H32 125.7 . .
C33 C32 H32 125.7 . .
N31 C33 C32 110.1(5) . .
N31 C33 C35 124.0(5) . .
C32 C33 C35 125.9(5) . .
C31 C34 H34A 109.5 . .
C31 C34 H34B 109.5 . .
H34A C34 H34B 109.5 . .
C31 C34 H34C 109.5 . .
H34A C34 H34C 109.5 . .
H34B C34 H34C 109.5 . .
C33 C35 H35A 109.5 . .
C33 C35 H35B 109.5 . .
H35A C35 H35B 109.5 . .
C33 C35 H35C 109.5 . .
H35A C35 H35C 109.5 . .
H35B C35 H35C 109.5 . .
C42 C41 N42 106.4(5) . .
C42 C41 C44 130.8(6) . .
N42 C41 C44 122.8(5) . .
C41 C42 C43 106.4(5) . .
C41 C42 H42 126.8 . .
C43 C42 H42 126.8 . .
N41 C43 C42 111.2(5) . .
N41 C43 C45 121.0(5) . .
C42 C43 C45 127.6(5) . .
C41 C44 H44A 109.5 . .
C41 C44 H44B 109.5 . .
H44A C44 H44B 109.5 . .
C41 C44 H44C 109.5 . .
H44A C44 H44C 109.5 . .
H44B C44 H44C 109.5 . .
C43 C45 H45A 109.5 . .
C43 C45 H45B 109.5 . .
H45A C45 H45B 109.5 . .
C43 C45 H45C 109.5 . .
H45A C45 H45C 109.5 . .
H45B C45 H45C 109.5 . .
C13 N11 N12 104.7(4) . .
C13 N11 Zn1 131.8(3) . .
N12 N11 Zn1 122.3(3) . .
N11 N12 C11 111.0(4) . .
N11 N12 C1 120.8(4) . .
C11 N12 C1 128.1(5) . .
C23 N21 N22 105.8(4) . .
C23 N21 Zn1 131.3(4) . .
N22 N21 Zn1 122.9(3) . .
C21 N22 N21 110.4(4) . .
C21 N22 C1 128.0(5) . .
N21 N22 C1 120.9(4) . .
C33 N31 N32 104.2(4) . .
C33 N31 Zn1 131.4(3) . 2_666
N32 N31 Zn1 121.9(3) . 2_666
C31 N32 N31 112.1(4) . .
C31 N32 C2 126.9(4) . .
N31 N32 C2 120.7(4) . .
C43 N41 N42 104.7(4) . .
C43 N41 Zn1 132.6(4) . 2_666
N42 N41 Zn1 122.2(3) . 2_666
C41 N42 N41 111.3(4) . .
C41 N42 C2 128.3(4) . .
N41 N42 C2 120.1(4) . .
O13A Cl1A O12A 114.7(17) . .
O13A Cl1A O11A 113.4(17) . .
O12A Cl1A O11A 112.2(16) . .
O13A Cl1A O14A 103.0(15) . .
O12A Cl1A O14A 105.1(15) . .
O11A Cl1A O14A 107.4(16) . .
O11B Cl1B O13B 118.7(17) . .
O11B Cl1B O12B 108.6(16) . .
O13B Cl1B O12B 110.4(17) . .
O11B Cl1B O14B 107.5(17) . .
O13B Cl1B O14B 105.7(16) . .
O12B Cl1B O14B 105.0(16) . .
O21A Cl2A O23A 109.6(10) . .
O21A Cl2A O22A 113.4(10) . .
O23A Cl2A O22A 102.6(10) . .
O21A Cl2A O24A 114.7(11) . .
O23A Cl2A O24A 112.0(10) . .
O22A Cl2A O24A 103.9(9) . .
O21B Cl2B O22B 112.9(15) . .
O21B Cl2B O24B 117.9(15) . .
O22B Cl2B O24B 107.3(14) . .
O21B Cl2B O23B 104.1(14) . .
O22B Cl2B O23B 111.6(14) . .
O24B Cl2B O23B 102.5(13) . .
O24C Cl2C O23C 110.4(14) . .
O24C Cl2C O21C 123.7(15) . .
O23C Cl2C O21C 104.4(13) . .
O24C Cl2C O22C 110.5(14) . .
O23C Cl2C O22C 105.6(13) . .
O21C Cl2C O22C 100.5(13) . .

loop_
_geom_bond_atom_site_label_1
_geom_bond_atom_site_label_2
_geom_bond_distance
_geom_bond_site_symmetry_2
Zn1 O1 2.0407(6) .
Zn1 N21 2.126(4) .
Zn1 N11 2.129(4) .
Zn1 N31 2.139(4) 2_666
Zn1 N41 2.146(4) 2_666
O1 Zn1 2.0407(6) 2_666
C1 N22 1.443(6) .
C1 N12 1.453(6) .
C1 C3 1.505(6) .
C1 H1 0.9800 .
C2 N32 1.442(5) .
C2 N42 1.449(6) .
C2 C7 1.531(6) .
C2 H2 0.9800 .
C3 C8 1.378(6) .
C3 C4 1.383(6) .
C4 C5 1.381(6) .
C4 H4 0.9300 .
C5 C6 1.390(6) .
C5 H5 0.9300 .
C6 C7 1.372(6) .
C6 H6 0.9300 .
C7 C8 1.379(6) .
C8 H8 0.9300 .
C11 C12 1.352(7) .
C11 N12 1.373(6) .
C11 C14 1.494(7) .
C12 C13 1.384(7) .
C12 H12 0.9300 .
C13 N11 1.348(6) .
C13 C15 1.486(6) .
C14 H14A 0.9600 .
C14 H14B 0.9600 .
C14 H14C 0.9600 .
C15 H15A 0.9600 .
C15 H15B 0.9600 .
C15 H15C 0.9600 .
C21 C22 1.357(7) .
C21 N22 1.360(6) .
C21 C24 1.499(7) .
C22 C23 1.384(7) .
C22 H22 0.9300 .
C23 N21 1.339(6) .
C23 C25 1.493(7) .
C24 H24A 0.9600 .
C24 H24B 0.9600 .
C24 H24C 0.9600 .
C25 H25A 0.9600 .
C25 H25B 0.9600 .
C25 H25C 0.9600 .
C31 C32 1.352(7) .
C31 N32 1.362(6) .
C31 C34 1.494(7) .
C32 C33 1.375(6) .
C32 H32 0.9300 .
C33 N31 1.345(6) .
C33 C35 1.500(7) .
C34 H34A 0.9600 .
C34 H34B 0.9600 .
C34 H34C 0.9600 .
C35 H35A 0.9600 .
C35 H35B 0.9600 .
C35 H35C 0.9600 .
C41 C42 1.362(7) .
C41 N42 1.364(6) .
C41 C44 1.496(7) .
C42 C43 1.389(7) .
C42 H42 0.9300 .
C43 N41 1.332(6) .
C43 C45 1.495(7) .
C44 H44A 0.9600 .
C44 H44B 0.9600 .
C44 H44C 0.9600 .
C45 H45A 0.9600 .
C45 H45B 0.9600 .
C45 H45C 0.9600 .
N11 N12 1.370(5) .
N21 N22 1.368(5) .
N31 N32 1.371(5) .
N31 Zn1 2.139(4) 2_666
N41 N42 1.368(5) .
N41 Zn1 2.146(4) 2_666
Cl1A O13A 1.366(18) .
Cl1A O12A 1.368(19) .
Cl1A O11A 1.369(19) .
Cl1A O14A 1.412(19) .
Cl1B O11B 1.354(18) .
Cl1B O13B 1.368(18) .
Cl1B O12B 1.391(19) .
Cl1B O14B 1.41(2) .
Cl2A O21A 1.393(13) .
Cl2A O23A 1.400(12) .
Cl2A O22A 1.404(13) .
Cl2A O24A 1.407(13) .
Cl2B O21B 1.367(16) .
Cl2B O22B 1.387(17) .
Cl2B O24B 1.390(17) .
Cl2B O23B 1.416(17) .
Cl2C O24C 1.334(15) .
Cl2C O23C 1.374(15) .
Cl2C O21C 1.386(15) .
Cl2C O22C 1.400(16) .

loop_
_geom_torsion_atom_site_label_1
_geom_torsion_atom_site_label_2
_geom_torsion_atom_site_label_3
_geom_torsion_atom_site_label_4
_geom_torsion
_geom_torsion_site_symmetry_1
_geom_torsion_site_symmetry_4
N22 C1 C3 C8 20.1(6) . .
N12 C1 C3 C8 146.8(4) . .
N22 C1 C3 C4 -163.0(4) . .
N12 C1 C3 C4 -36.2(6) . .
C8 C3 C4 C5 -1.4(7) . .
C1 C3 C4 C5 -178.4(4) . .
C3 C4 C5 C6 0.0(7) . .
C4 C5 C6 C7 0.9(7) . .
C5 C6 C7 C8 -0.3(7) . .
C5 C6 C7 C2 175.3(4) . .
N32 C2 C7 C6 35.3(6) . .
N42 C2 C7 C6 161.5(4) . .
N32 C2 C7 C8 -149.0(4) . .
N42 C2 C7 C8 -22.8(6) . .
C4 C3 C8 C7 2.0(7) . .
C1 C3 C8 C7 179.0(4) . .
C6 C7 C8 C3 -1.1(7) . .
C2 C7 C8 C3 -176.8(4) . .
N12 C11 C12 C13 0.2(6) . .
C14 C11 C12 C13 179.9(6) . .
C11 C12 C13 N11 1.6(7) . .
C11 C12 C13 C15 -175.9(5) . .
N22 C21 C22 C23 -0.5(6) . .
C24 C21 C22 C23 177.4(6) . .
C21 C22 C23 N21 -1.4(6) . .
C21 C22 C23 C25 173.3(5) . .
N32 C31 C32 C33 -0.5(6) . .
C34 C31 C32 C33 174.9(6) . .
C31 C32 C33 N31 0.5(6) . .
C31 C32 C33 C35 179.7(5) . .
N42 C41 C42 C43 -0.2(6) . .
C44 C41 C42 C43 179.6(6) . .
C41 C42 C43 N41 1.0(6) . .
C41 C42 C43 C45 -173.9(5) . .
C12 C13 N11 N12 -2.7(6) . .
C15 C13 N11 N12 174.9(5) . .
C12 C13 N11 Zn1 -170.1(4) . .
C15 C13 N11 Zn1 7.4(8) . .
O1 Zn1 N11 C13 -132.6(4) . .
N21 Zn1 N11 C13 138.6(5) . .
N31 Zn1 N11 C13 44.8(5) 2_666 .
N41 Zn1 N11 C13 -41.1(5) 2_666 .
O1 Zn1 N11 N12 61.8(4) . .
N21 Zn1 N11 N12 -27.0(3) . .
N31 Zn1 N11 N12 -120.8(3) 2_666 .
N41 Zn1 N11 N12 153.3(3) 2_666 .
C13 N11 N12 C11 2.8(5) . .
Zn1 N11 N12 C11 171.8(3) . .
C13 N11 N12 C1 178.6(4) . .
Zn1 N11 N12 C1 -12.4(6) . .
C12 C11 N12 N11 -1.9(6) . .
C14 C11 N12 N11 178.3(4) . .
C12 C11 N12 C1 -177.3(5) . .
C14 C11 N12 C1 2.9(8) . .
N22 C1 N12 N11 61.9(5) . .
C3 C1 N12 N11 -65.7(6) . .
N22 C1 N12 C11 -123.0(5) . .
C3 C1 N12 C11 109.3(6) . .
C22 C23 N21 N22 2.7(5) . .
C25 C23 N21 N22 -172.4(4) . .
C22 C23 N21 Zn1 -175.4(3) . .
C25 C23 N21 Zn1 9.5(7) . .
O1 Zn1 N21 C23 78.0(4) . .
N11 Zn1 N21 C23 -150.6(4) . .
N31 Zn1 N21 C23 -57.2(4) 2_666 .
O1 Zn1 N21 N22 -99.9(3) . .
N11 Zn1 N21 N22 31.6(3) . .
N31 Zn1 N21 N22 125.0(3) 2_666 .
C22 C21 N22 N21 2.3(6) . .
C24 C21 N22 N21 -175.8(5) . .
C22 C21 N22 C1 173.0(4) . .
C24 C21 N22 C1 -5.1(8) . .
C23 N21 N22 C21 -3.1(5) . .
Zn1 N21 N22 C21 175.2(3) . .
C23 N21 N22 C1 -174.6(4) . .
Zn1 N21 N22 C1 3.7(5) . .
N12 C1 N22 C21 133.4(5) . .
C3 C1 N22 C21 -99.3(5) . .
N12 C1 N22 N21 -56.8(5) . .
C3 C1 N22 N21 70.5(5) . .
C32 C33 N31 N32 -0.2(6) . .
C35 C33 N31 N32 -179.5(5) . .
C32 C33 N31 Zn1 161.4(4) . 2_666
C35 C33 N31 Zn1 -17.8(8) . 2_666
C32 C31 N32 N31 0.4(6) . .
C34 C31 N32 N31 -175.4(5) . .
C32 C31 N32 C2 -174.2(4) . .
C34 C31 N32 C2 10.0(8) . .
C33 N31 N32 C31 -0.1(5) . .
Zn1 N31 N32 C31 -164.0(3) 2_666 .
C33 N31 N32 C2 174.9(4) . .
Zn1 N31 N32 C2 11.0(6) 2_666 .
N42 C2 N32 C31 111.5(5) . .
C7 C2 N32 C31 -121.6(5) . .
N42 C2 N32 N31 -62.7(5) . .
C7 C2 N32 N31 64.2(5) . .
C42 C43 N41 N42 -1.3(5) . .
C45 C43 N41 N42 173.9(4) . .
C42 C43 N41 Zn1 -173.3(3) . 2_666
C45 C43 N41 Zn1 1.9(7) . 2_666
C42 C41 N42 N41 -0.6(6) . .
C44 C41 N42 N41 179.6(5) . .
C42 C41 N42 C2 -174.7(4) . .
C44 C41 N42 C2 5.4(8) . .
C43 N41 N42 C41 1.2(5) . .
Zn1 N41 N42 C41 174.2(3) 2_666 .
C43 N41 N42 C2 175.9(4) . .
Zn1 N41 N42 C2 -11.1(5) 2_666 .
N32 C2 N42 C41 -123.8(5) . .
C7 C2 N42 C41 109.3(5) . .
N32 C2 N42 N41 62.5(5) . .
C7 C2 N42 N41 -64.4(5) . .
